data_1561569
loop_
_publ_author_name
'Sanjeewa, Liurukara D.'
'McMillen, Colin D.'
'Willett, Daniel'
'Chumanov, George'
'Kolis, Joseph W.'

_publ_section_title
;
 Hydrothermal synthesis of single crystals of transition metal vanadates
 in the glaserite phase
;
_journal_name_full 'Journal of Solid State Chemistry'
_journal_page_first 61
_journal_page_last 68
_journal_paper_doi 10.1016/j.jssc.2015.07.039
_journal_volume 236
_journal_year 2016
_chemical_formula_sum 'Mn Na2 O8 Sr V2'
_chemical_formula_weight 418.42
_space_group_IT_number 14
_space_group_name_Hall '-P 2ybc'
_space_group_name_H-M_alt 'P 1 21/c 1'
_symmetry_cell_setting monoclinic
_symmetry_space_group_name_H-M 'P 1 21/c 1'
_atom_sites_solution_hydrogens none
_atom_sites_solution_primary direct
_atom_sites_solution_secondary difmap
_audit_creation_method SHELXL-97
_cell_angle_alpha 90.00
_cell_angle_beta 90.09(3)
_cell_angle_gamma 90.00
_cell_formula_units_Z 4
_cell_length_a 13.823(3)
_cell_length_b 5.5671(11)
_cell_length_c 9.6686(19)
_cell_measurement_reflns_used 3869
_cell_measurement_temperature 293(2)
_cell_measurement_theta_max 25.9920
_cell_measurement_theta_min 2.9451
_cell_volume 744.0(3)
_computing_cell_refinement 'CrystalClear (Rigaku/MSC, 2006)'
_computing_data_collection 'CrystalClear (Rigaku/MSC, 2006)'
_computing_data_reduction 'CrystalClear (Rigaku/MSC, 2006)'
_computing_molecular_graphics 'DIAMOND (Bradenburg, 1999)'
_computing_publication_material 'SHELXL-97 (Sheldrick, 1997)'
_computing_structure_refinement 'SHELXL-97 (Sheldrick, 1997)'
_computing_structure_solution 'SHELXS-97 (Sheldrick, 1990)'
_diffrn_ambient_temperature 293(2)
_diffrn_detector_area_resol_mean 14.6199
_diffrn_measured_fraction_theta_full 0.999
_diffrn_measured_fraction_theta_max 0.999
_diffrn_measurement_device_type 'Rigaku AFC8S'
_diffrn_measurement_method '\w scans'
_diffrn_radiation_monochromator graphite
_diffrn_radiation_source 'fine-focus sealed tube'
_diffrn_radiation_type MoK\a
_diffrn_radiation_wavelength 0.71073
_diffrn_reflns_av_R_equivalents 0.0319
_diffrn_reflns_av_sigmaI/netI 0.0215
_diffrn_reflns_limit_h_max 16
_diffrn_reflns_limit_h_min -16
_diffrn_reflns_limit_k_max 6
_diffrn_reflns_limit_k_min -6
_diffrn_reflns_limit_l_max 11
_diffrn_reflns_limit_l_min -11
_diffrn_reflns_number 6133
_diffrn_reflns_theta_full 25.14
_diffrn_reflns_theta_max 25.14
_diffrn_reflns_theta_min 2.95
_diffrn_standards_decay_% 0
_diffrn_standards_interval_count 0
_diffrn_standards_interval_time 0
_diffrn_standards_number 0
_exptl_absorpt_coefficient_mu 11.350
_exptl_absorpt_correction_T_max 1.0000
_exptl_absorpt_correction_T_min 0.7528
_exptl_absorpt_correction_type multi-scan
_exptl_absorpt_process_details 'REQAB, CrystalClear'
_exptl_crystal_colour orange
_exptl_crystal_density_diffrn 3.735
_exptl_crystal_density_method 'not measured'
_exptl_crystal_description plate
_exptl_crystal_F_000 780
_exptl_crystal_size_max 0.24
_exptl_crystal_size_mid 0.18
_exptl_crystal_size_min 0.12
_refine_diff_density_max 0.486
_refine_diff_density_min -0.738
_refine_diff_density_rms 0.160
_refine_ls_extinction_coef 0.0184(7)
_refine_ls_extinction_expression Fc^*^=kFc[1+0.001xFc^2^\l^3^/sin(2\q)]^-1/4^
_refine_ls_extinction_method SHELXL
_refine_ls_goodness_of_fit_ref 1.118
_refine_ls_hydrogen_treatment none
_refine_ls_matrix_type full
_refine_ls_number_parameters 131
_refine_ls_number_reflns 1336
_refine_ls_number_restraints 0
_refine_ls_restrained_S_all 1.118
_refine_ls_R_factor_all 0.0249
_refine_ls_R_factor_gt 0.0230
_refine_ls_shift/su_max 0.001
_refine_ls_shift/su_mean 0.000
_refine_ls_structure_factor_coef Fsqd
_refine_ls_weighting_details 'calc w=1/[\s^2^(Fo^2^)+(0.0316P)^2^+0.5581P] where P=(Fo^2^+2Fc^2^)/3'
_refine_ls_weighting_scheme calc
_refine_ls_wR_factor_gt 0.0555
_refine_ls_wR_factor_ref 0.0572
_reflns_number_gt 1251
_reflns_number_total 1336
_reflns_threshold_expression >2sigma(I)
_cod_data_source_file JSSC-2016-236-61.cif
_cod_data_source_block Na2SrMnV2O8
_cod_depositor_comments
;
The following automatic conversions were performed:

data item '_symmetry_cell_setting' value 'Monoclinic' was changed to
'monoclinic' in accordance with the built-in table derived from the
CIF Core dictionary named 'cif_core.dic' version 2.4.5 last updated
on 2014-11-21.

data item '_exptl_crystal_density_meas' value 'not measured' was
changed to '?' -- the value is perceived as not measured.

Automatic conversion script
Id: cif_fix_values 8369 2020-08-20 11:38:08Z andrius 
;
_cod_original_sg_symbol_H-M P2(1)/c
_cod_database_code 1561569

loop_
_symmetry_equiv_pos_as_xyz
'x, y, z'
'-x, y+1/2, -z+1/2'
'-x, -y, -z'
'x, -y-1/2, z-1/2'

loop_
_atom_site_label
_atom_site_type_symbol
_atom_site_fract_x
_atom_site_fract_y
_atom_site_fract_z
_atom_site_U_iso_or_equiv
_atom_site_adp_type
_atom_site_occupancy
_atom_site_symmetry_multiplicity
_atom_site_calc_flag
_atom_site_refinement_flags
_atom_site_disorder_assembly
_atom_site_disorder_group
Sr1 Sr 0.75044(2) 0.05894(6) 0.03817(3) 0.01579(14) Uani 1 1 d . . .
Na1 Na 0.91596(11) -0.0215(3) -0.31908(16) 0.0228(3) Uani 1 1 d . . .
Na2 Na 0.58506(11) 0.0173(3) 0.34980(16) 0.0236(3) Uani 1 1 d . . .
Mn1 Mn 0.5000 0.0000 0.0000 0.01104(18) Uani 1 2 d S . .
Mn2 Mn 1.0000 0.0000 0.0000 0.01084(18) Uani 1 2 d S . .
V1 V 0.63740(4) -0.03288(10) -0.31726(6) 0.00947(16) Uani 1 1 d . . .
V2 V 0.86318(4) -0.01962(10) 0.35089(6) 0.00948(16) Uani 1 1 d . . .
O1 O 0.61926(17) -0.0035(5) -0.1419(3) 0.0185(5) Uani 1 1 d . . .
O2 O 0.57664(17) 0.1869(4) -0.4064(2) 0.0179(5) Uani 1 1 d . . .
O3 O 0.87643(16) -0.3053(4) 0.4175(2) 0.0157(5) Uani 1 1 d . . .
O4 O 0.91325(17) 0.1894(4) 0.4602(2) 0.0172(5) Uani 1 1 d . . .
O5 O 0.92429(18) -0.0111(5) 0.1965(3) 0.0190(5) Uani 1 1 d . . .
O6 O 0.59193(18) -0.3050(4) -0.3684(3) 0.0207(5) Uani 1 1 d . . .
O7 O 0.75370(18) -0.0169(5) -0.3616(3) 0.0229(6) Uani 1 1 d . . .
O8 O 0.74803(17) 0.0553(4) 0.3169(3) 0.0198(6) Uani 1 1 d . . .

loop_
_atom_site_aniso_label
_atom_site_aniso_U_11
_atom_site_aniso_U_22
_atom_site_aniso_U_33
_atom_site_aniso_U_23
_atom_site_aniso_U_13
_atom_site_aniso_U_12
Sr1 0.0118(2) 0.0199(2) 0.0156(2) -0.00345(12) -0.00018(13) 0.00039(12)
Na1 0.0151(7) 0.0301(8) 0.0231(8) 0.0106(6) -0.0039(6) -0.0020(6)
Na2 0.0147(7) 0.0339(8) 0.0222(8) -0.0110(6) 0.0035(6) -0.0045(6)
Mn1 0.0105(4) 0.0118(3) 0.0108(4) 0.0009(3) -0.0007(3) 0.0003(3)
Mn2 0.0102(3) 0.0120(3) 0.0103(4) 0.0001(3) -0.0003(3) 0.0009(3)
V1 0.0092(3) 0.0102(3) 0.0090(3) -0.00123(19) 0.0000(2) -0.00012(19)
V2 0.0090(3) 0.0102(3) 0.0092(3) -0.0004(2) -0.0007(2) -0.00005(19)
O1 0.0145(12) 0.0295(14) 0.0117(12) -0.0043(10) 0.0016(10) -0.0011(10)
O2 0.0196(12) 0.0148(12) 0.0195(13) 0.0039(9) -0.0014(10) 0.0019(10)
O3 0.0159(11) 0.0141(11) 0.0173(12) 0.0016(9) -0.0002(9) 0.0017(9)
O4 0.0211(12) 0.0142(11) 0.0164(12) -0.0009(9) -0.0003(10) -0.0041(10)
O5 0.0210(13) 0.0239(13) 0.0120(12) -0.0001(10) 0.0033(10) 0.0000(10)
O6 0.0281(13) 0.0157(12) 0.0183(13) -0.0012(10) -0.0068(11) -0.0041(10)
O7 0.0121(12) 0.0385(15) 0.0180(14) 0.0037(11) 0.0012(10) -0.0008(11)
O8 0.0129(12) 0.0235(13) 0.0230(14) 0.0031(10) -0.0013(10) 0.0010(10)

loop_
_atom_type_symbol
_atom_type_description
_atom_type_scat_dispersion_real
_atom_type_scat_dispersion_imag
_atom_type_scat_source
O O 0.0106 0.0060 'International Tables Vol C Tables 4.2.6.8 and 6.1.1.4'
Na Na 0.0362 0.0249 'International Tables Vol C Tables 4.2.6.8 and 6.1.1.4'
V V 0.3005 0.5294 'International Tables Vol C Tables 4.2.6.8 and 6.1.1.4'
Mn Mn 0.3368 0.7283 'International Tables Vol C Tables 4.2.6.8 and 6.1.1.4'
Sr Sr -1.5307 3.2498 'International Tables Vol C Tables 4.2.6.8 and 6.1.1.4'

loop_
_geom_angle_atom_site_label_1
_geom_angle_atom_site_label_2
_geom_angle_atom_site_label_3
_geom_angle
_geom_angle_site_symmetry_1
_geom_angle_site_symmetry_3
O3 Sr1 O1 95.68(8) 4 .
O3 Sr1 O8 117.81(8) 4 .
O1 Sr1 O8 132.50(8) . .
O3 Sr1 O7 132.45(8) 4 4_566
O1 Sr1 O7 112.55(8) . 4_566
O8 Sr1 O7 69.63(8) . 4_566
O3 Sr1 O4 66.09(7) 4 4_565
O1 Sr1 O4 117.70(8) . 4_565
O8 Sr1 O4 106.78(8) . 4_565
O7 Sr1 O4 67.00(7) 4_566 4_565
O3 Sr1 O6 114.35(8) 4 4_556
O1 Sr1 O6 65.64(8) . 4_556
O8 Sr1 O6 70.00(8) . 4_556
O7 Sr1 O6 112.03(8) 4_566 4_556
O4 Sr1 O6 176.66(7) 4_565 4_556
O3 Sr1 O2 161.58(7) 4 4_566
O1 Sr1 O2 66.03(7) . 4_566
O8 Sr1 O2 78.64(8) . 4_566
O7 Sr1 O2 58.72(7) 4_566 4_566
O4 Sr1 O2 119.31(7) 4_565 4_566
O6 Sr1 O2 61.40(7) 4_556 4_566
O3 Sr1 O5 66.04(7) 4 .
O1 Sr1 O5 160.67(8) . .
O8 Sr1 O5 58.54(8) . .
O7 Sr1 O5 85.65(8) 4_566 .
O4 Sr1 O5 62.12(7) 4_565 .
O6 Sr1 O5 114.82(7) 4_556 .
O2 Sr1 O5 132.37(7) 4_566 .
O3 Sr1 O8 94.42(7) 4 4_565
O1 Sr1 O8 66.76(8) . 4_565
O8 Sr1 O8 135.30(4) . 4_565
O7 Sr1 O8 65.72(8) 4_566 4_565
O4 Sr1 O8 56.97(7) 4_565 4_565
O6 Sr1 O8 125.86(7) 4_556 4_565
O2 Sr1 O8 76.82(7) 4_566 4_565
O5 Sr1 O8 118.70(7) . 4_565
O3 Sr1 O7 66.42(7) 4 4_556
O1 Sr1 O7 95.13(8) . 4_556
O8 Sr1 O7 71.77(7) . 4_556
O7 Sr1 O7 141.33(10) 4_566 4_556
O4 Sr1 O7 123.80(7) 4_565 4_556
O6 Sr1 O7 54.78(7) 4_556 4_556
O2 Sr1 O7 115.34(7) 4_566 4_556
O5 Sr1 O7 72.33(7) . 4_556
O8 Sr1 O7 152.93(7) 4_565 4_556
O3 Sr1 V1 161.52(5) 4 4_566
O1 Sr1 V1 93.47(6) . 4_566
O8 Sr1 V1 65.47(6) . 4_566
O7 Sr1 V1 29.37(5) 4_566 4_566
O4 Sr1 V1 95.43(5) 4_565 4_566
O6 Sr1 V1 84.06(5) 4_556 4_566
O2 Sr1 V1 30.57(5) 4_566 4_566
O5 Sr1 V1 105.85(5) . 4_566
O8 Sr1 V1 74.54(5) 4_565 4_566
O7 Sr1 V1 128.66(5) 4_556 4_566
O3 Sr1 V2 91.32(6) 4 .
O1 Sr1 V2 155.77(6) . .
O8 Sr1 V2 28.75(5) . .
O7 Sr1 V2 78.38(6) 4_566 .
O4 Sr1 V2 86.33(5) 4_565 .
O6 Sr1 V2 90.35(6) 4_556 .
O2 Sr1 V2 106.29(5) 4_566 .
O5 Sr1 V2 30.02(5) . .
O8 Sr1 V2 135.84(5) 4_565 .
O7 Sr1 V2 66.58(5) 4_556 .
V1 Sr1 V2 86.82(2) 4_566 .
O7 Na1 O4 79.80(10) . 1_554
O7 Na1 O5 161.51(11) . 3_755
O4 Na1 O5 113.02(10) 1_554 3_755
O7 Na1 O3 87.34(10) . 4
O4 Na1 O3 165.45(10) 1_554 4
O5 Na1 O3 78.04(9) 3_755 4
O7 Na1 O5 93.73(10) . 4
O4 Na1 O5 122.12(10) 1_554 4
O5 Na1 O5 90.35(9) 3_755 4
O3 Na1 O5 65.13(8) 4 4
O7 Na1 O4 136.42(11) . 3_755
O4 Na1 O4 75.71(9) 1_554 3_755
O5 Na1 O4 61.76(8) 3_755 3_755
O3 Na1 O4 118.68(9) 4 3_755
O5 Na1 O4 70.61(8) 4 3_755
O7 Na1 O5 92.05(10) . 4_565
O4 Na1 O5 64.15(8) 1_554 4_565
O5 Na1 O5 82.53(9) 3_755 4_565
O3 Na1 O5 109.95(9) 4 4_565
O5 Na1 O5 172.19(13) 4 4_565
O4 Na1 O5 108.40(8) 3_755 4_565
O7 Na1 V2 163.15(9) . 3_755
O4 Na1 V2 83.72(7) 1_554 3_755
O5 Na1 V2 33.91(6) 3_755 3_755
O3 Na1 V2 109.44(8) 4 3_755
O5 Na1 V2 92.08(7) 4 3_755
O4 Na1 V2 33.27(5) 3_755 3_755
O5 Na1 V2 83.83(6) 4_565 3_755
O7 Na1 V2 82.74(8) . 4
O4 Na1 V2 148.37(8) 1_554 4
O5 Na1 V2 90.96(7) 3_755 4
O3 Na1 V2 33.50(5) 4 4
O5 Na1 V2 33.34(6) 4 4
O4 Na1 V2 100.13(7) 3_755 4
O5 Na1 V2 142.97(8) 4_565 4
V2 Na1 V2 110.24(5) 3_755 4
O7 Na1 V2 66.83(8) . 1_554
O4 Na1 V2 30.79(6) 1_554 1_554
O5 Na1 V2 130.89(8) 3_755 1_554
O3 Na1 V2 146.16(8) 4 1_554
O5 Na1 V2 93.97(8) 4 1_554
O4 Na1 V2 73.82(6) 3_755 1_554
O5 Na1 V2 93.14(6) 4_565 1_554
V2 Na1 V2 97.01(5) 3_755 1_554
V2 Na1 V2 117.62(5) 4 1_554
O7 Na1 Mn2 120.88(9) . .
O4 Na1 Mn2 143.83(8) 1_554 .
O5 Na1 Mn2 41.18(6) 3_755 .
O3 Na1 Mn2 41.22(6) 4 .
O5 Na1 Mn2 88.10(7) 4 .
O4 Na1 Mn2 99.60(7) 3_755 .
O5 Na1 Mn2 84.42(6) 4_565 .
V2 Na1 Mn2 75.09(4) 3_755 .
V2 Na1 Mn2 67.65(3) 4 .
V2 Na1 Mn2 171.92(5) 1_554 .
O7 Na1 Mn2 104.69(9) . 2_744
O4 Na1 Mn2 86.07(7) 1_554 2_744
O5 Na1 Mn2 89.92(7) 3_755 2_744
O3 Na1 Mn2 103.91(7) 4 2_744
O5 Na1 Mn2 39.79(6) 4 2_744
O4 Na1 Mn2 38.79(5) 3_755 2_744
O5 Na1 Mn2 142.78(7) 4_565 2_744
V2 Na1 Mn2 70.51(4) 3_755 2_744
V2 Na1 Mn2 73.12(4) 4 2_744
V2 Na1 Mn2 64.90(3) 1_554 2_744
Mn2 Na1 Mn2 112.99(4) . 2_744
O8 Na2 O6 83.34(10) . 4_556
O8 Na2 O2 98.11(10) . 1_556
O6 Na2 O2 172.56(11) 4_556 1_556
O8 Na2 O2 158.32(11) . 3_655
O6 Na2 O2 90.27(10) 4_556 3_655
O2 Na2 O2 85.75(9) 1_556 3_655
O8 Na2 O1 75.13(9) . 4_566
O6 Na2 O1 119.96(10) 4_556 4_566
O2 Na2 O1 67.38(8) 1_556 4_566
O2 Na2 O1 125.42(9) 3_655 4_566
O8 Na2 O1 86.24(9) . 4_556
O6 Na2 O1 62.34(8) 4_556 4_556
O2 Na2 O1 110.39(9) 1_556 4_556
O2 Na2 O1 72.50(8) 3_655 4_556
O1 Na2 O1 160.45(11) 4_566 4_556
O8 Na2 O6 141.39(10) . 3_655
O6 Na2 O6 110.76(8) 4_556 3_655
O2 Na2 O6 72.57(8) 1_556 3_655
O2 Na2 O6 60.11(8) 3_655 3_655
O1 Na2 O6 66.65(8) 4_566 3_655
O1 Na2 O6 132.33(8) 4_556 3_655
O8 Na2 O2 82.55(9) . 4_566
O6 Na2 O2 63.02(8) 4_556 4_566
O2 Na2 O2 124.36(6) 1_556 4_566
O2 Na2 O2 112.91(7) 3_655 4_566
O1 Na2 O2 59.07(8) 4_566 4_566
O1 Na2 O2 125.08(8) 4_556 4_566
O6 Na2 O2 73.57(8) 3_655 4_566
O8 Na2 V1 164.52(10) . 3_655
O6 Na2 V1 88.02(8) 4_556 3_655
O2 Na2 V1 92.11(7) 1_556 3_655
O2 Na2 V1 33.70(6) 3_655 3_655
O1 Na2 V1 98.41(7) 4_566 3_655
O1 Na2 V1 101.10(7) 4_556 3_655
O6 Na2 V1 32.91(5) 3_655 3_655
O2 Na2 V1 82.08(7) 4_566 3_655
O8 Na2 V1 77.64(8) . 4_556
O6 Na2 V1 31.37(6) 4_556 4_556
O2 Na2 V1 141.75(8) 1_556 4_556
O2 Na2 V1 86.13(7) 3_655 4_556
O1 Na2 V1 143.03(8) 4_566 4_556
O1 Na2 V1 32.09(5) 4_556 4_556
O6 Na2 V1 132.50(7) 3_655 4_556
O2 Na2 V1 93.12(6) 4_566 4_556
V1 Na2 V1 101.32(5) 3_655 4_556
O8 Na2 Mn1 109.91(8) . 2_655
O6 Na2 Mn1 143.34(9) 4_556 2_655
O2 Na2 Mn1 42.84(6) 1_556 2_655
O2 Na2 Mn1 87.46(7) 3_655 2_655
O1 Na2 Mn1 40.60(6) 4_566 2_655
O1 Na2 Mn1 148.86(7) 4_556 2_655
O6 Na2 Mn1 39.07(5) 3_655 2_655
O2 Na2 Mn1 84.34(6) 4_566 2_655
V1 Na2 Mn1 70.38(4) 3_655 2_655
V1 Na2 Mn1 171.56(6) 4_556 2_655
O8 Na2 V1 85.93(9) . 1_556
O6 Na2 V1 142.91(9) 4_556 1_556
O2 Na2 V1 30.67(6) 1_556 1_556
O2 Na2 V1 86.82(7) 3_655 1_556
O1 Na2 V1 91.00(7) 4_566 1_556
O1 Na2 V1 81.64(7) 4_556 1_556
O6 Na2 V1 99.65(7) 3_655 1_556
O2 Na2 V1 149.79(7) 4_566 1_556
V1 Na2 V1 108.49(5) 3_655 1_556
V1 Na2 V1 111.56(5) 4_556 1_556
Mn1 Na2 V1 73.50(3) 2_655 1_556
O6 Mn1 O6 180.00(18) 4_556 2_654
O6 Mn1 O1 85.30(10) 4_556 .
O6 Mn1 O1 94.70(10) 2_654 .
O6 Mn1 O1 94.70(10) 4_556 3_655
O6 Mn1 O1 85.30(10) 2_654 3_655
O1 Mn1 O1 180.00(19) . 3_655
O6 Mn1 O2 82.62(9) 4_556 4_566
O6 Mn1 O2 97.38(9) 2_654 4_566
O1 Mn1 O2 84.37(9) . 4_566
O1 Mn1 O2 95.63(9) 3_655 4_566
O6 Mn1 O2 97.38(9) 4_556 2_644
O6 Mn1 O2 82.62(9) 2_654 2_644
O1 Mn1 O2 95.63(9) . 2_644
O1 Mn1 O2 84.37(9) 3_655 2_644
O2 Mn1 O2 180.00(17) 4_566 2_644
O6 Mn1 Na2 61.58(7) 4_556 2_645
O6 Mn1 Na2 118.42(7) 2_654 2_645
O1 Mn1 Na2 123.56(7) . 2_645
O1 Mn1 Na2 56.44(7) 3_655 2_645
O2 Mn1 Na2 129.19(7) 4_566 2_645
O2 Mn1 Na2 50.81(7) 2_644 2_645
O6 Mn1 Na2 118.42(7) 4_556 4_565
O6 Mn1 Na2 61.58(7) 2_654 4_565
O1 Mn1 Na2 56.44(7) . 4_565
O1 Mn1 Na2 123.56(7) 3_655 4_565
O2 Mn1 Na2 50.81(7) 4_566 4_565
O2 Mn1 Na2 129.19(7) 2_644 4_565
Na2 Mn1 Na2 180.00(5) 2_645 4_565
O6 Mn1 Na2 112.63(7) 4_556 2_655
O6 Mn1 Na2 67.37(7) 2_654 2_655
O1 Mn1 Na2 122.80(7) . 2_655
O1 Mn1 Na2 57.20(7) 3_655 2_655
O2 Mn1 Na2 48.38(7) 4_566 2_655
O2 Mn1 Na2 131.62(7) 2_644 2_655
Na2 Mn1 Na2 112.17(5) 2_645 2_655
Na2 Mn1 Na2 67.83(5) 4_565 2_655
O6 Mn1 Na2 67.37(7) 4_556 4
O6 Mn1 Na2 112.63(7) 2_654 4
O1 Mn1 Na2 57.20(7) . 4
O1 Mn1 Na2 122.80(7) 3_655 4
O2 Mn1 Na2 131.62(7) 4_566 4
O2 Mn1 Na2 48.38(7) 2_644 4
Na2 Mn1 Na2 67.83(5) 2_645 4
Na2 Mn1 Na2 112.17(5) 4_565 4
Na2 Mn1 Na2 180.00(7) 2_655 4
O6 Mn1 Sr1 127.86(7) 4_556 3_655
O6 Mn1 Sr1 52.14(7) 2_654 3_655
O1 Mn1 Sr1 133.86(7) . 3_655
O1 Mn1 Sr1 46.14(7) 3_655 3_655
O2 Mn1 Sr1 125.85(6) 4_566 3_655
O2 Mn1 Sr1 54.15(6) 2_644 3_655
Na2 Mn1 Sr1 67.27(3) 2_645 3_655
Na2 Mn1 Sr1 112.73(3) 4_565 3_655
Na2 Mn1 Sr1 77.51(3) 2_655 3_655
Na2 Mn1 Sr1 102.49(3) 4 3_655
O6 Mn1 Sr1 52.14(7) 4_556 .
O6 Mn1 Sr1 127.86(7) 2_654 .
O1 Mn1 Sr1 46.14(7) . .
O1 Mn1 Sr1 133.86(7) 3_655 .
O2 Mn1 Sr1 54.15(6) 4_566 .
O2 Mn1 Sr1 125.85(6) 2_644 .
Na2 Mn1 Sr1 112.73(3) 2_645 .
Na2 Mn1 Sr1 67.27(3) 4_565 .
Na2 Mn1 Sr1 102.49(3) 2_655 .
Na2 Mn1 Sr1 77.51(3) 4 .
Sr1 Mn1 Sr1 180.000(1) 3_655 .
O4 Mn2 O4 180.00(16) 4_565 2_745
O4 Mn2 O5 95.18(9) 4_565 3_755
O4 Mn2 O5 84.82(9) 2_745 3_755
O4 Mn2 O5 84.82(9) 4_565 .
O4 Mn2 O5 95.18(9) 2_745 .
O5 Mn2 O5 180.00(19) 3_755 .
O4 Mn2 O3 84.10(9) 4_565 4
O4 Mn2 O3 95.90(9) 2_745 4
O5 Mn2 O3 94.18(9) 3_755 4
O5 Mn2 O3 85.82(9) . 4
O4 Mn2 O3 95.90(9) 4_565 2_755
O4 Mn2 O3 84.10(9) 2_745 2_755
O5 Mn2 O3 85.82(9) 3_755 2_755
O5 Mn2 O3 94.18(9) . 2_755
O3 Mn2 O3 180.00(14) 4 2_755
O4 Mn2 Na1 70.38(7) 4_565 .
O4 Mn2 Na1 109.62(7) 2_745 .
O5 Mn2 Na1 49.60(7) 3_755 .
O5 Mn2 Na1 130.40(7) . .
O3 Mn2 Na1 50.44(7) 4 .
O3 Mn2 Na1 129.56(7) 2_755 .
O4 Mn2 Na1 109.62(7) 4_565 3_755
O4 Mn2 Na1 70.38(7) 2_745 3_755
O5 Mn2 Na1 130.40(7) 3_755 3_755
O5 Mn2 Na1 49.60(7) . 3_755
O3 Mn2 Na1 129.56(7) 4 3_755
O3 Mn2 Na1 50.44(7) 2_755 3_755
Na1 Mn2 Na1 180.00(7) . 3_755
O4 Mn2 Na1 57.64(7) 4_565 2_754
O4 Mn2 Na1 122.36(7) 2_745 2_754
O5 Mn2 Na1 50.26(7) 3_755 2_754
O5 Mn2 Na1 129.74(7) . 2_754
O3 Mn2 Na1 118.16(7) 4 2_754
O3 Mn2 Na1 61.84(7) 2_755 2_754
Na1 Mn2 Na1 70.52(3) . 2_754
Na1 Mn2 Na1 109.48(3) 3_755 2_754
O4 Mn2 Na1 122.36(7) 4_565 4_556
O4 Mn2 Na1 57.64(7) 2_745 4_556
O5 Mn2 Na1 129.74(7) 3_755 4_556
O5 Mn2 Na1 50.26(7) . 4_556
O3 Mn2 Na1 61.84(7) 4 4_556
O3 Mn2 Na1 118.16(7) 2_755 4_556
Na1 Mn2 Na1 109.48(3) . 4_556
Na1 Mn2 Na1 70.52(3) 3_755 4_556
Na1 Mn2 Na1 180.00(6) 2_754 4_556
O4 Mn2 Sr1 52.29(6) 4_565 .
O4 Mn2 Sr1 127.71(6) 2_745 .
O5 Mn2 Sr1 124.64(7) 3_755 .
O5 Mn2 Sr1 55.36(7) . .
O3 Mn2 Sr1 46.24(6) 4 .
O3 Mn2 Sr1 133.76(6) 2_755 .
Na1 Mn2 Sr1 75.83(4) . .
Na1 Mn2 Sr1 104.17(4) 3_755 .
Na1 Mn2 Sr1 108.69(3) 2_754 .
Na1 Mn2 Sr1 71.31(3) 4_556 .
O4 Mn2 Sr1 127.71(6) 4_565 3_755
O4 Mn2 Sr1 52.29(6) 2_745 3_755
O5 Mn2 Sr1 55.36(7) 3_755 3_755
O5 Mn2 Sr1 124.64(7) . 3_755
O3 Mn2 Sr1 133.76(6) 4 3_755
O3 Mn2 Sr1 46.24(6) 2_755 3_755
Na1 Mn2 Sr1 104.17(4) . 3_755
Na1 Mn2 Sr1 75.83(4) 3_755 3_755
Na1 Mn2 Sr1 71.31(3) 2_754 3_755
Na1 Mn2 Sr1 108.69(3) 4_556 3_755
Sr1 Mn2 Sr1 180.000(1) . 3_755
O7 V1 O6 109.07(13) . .
O7 V1 O2 107.72(12) . .
O6 V1 O2 107.86(12) . .
O7 V1 O1 112.95(13) . .
O6 V1 O1 108.33(12) . .
O2 V1 O1 110.77(12) . .
O7 V1 Na2 158.73(10) . 3_655
O6 V1 Na2 68.34(9) . 3_655
O2 V1 Na2 56.14(8) . 3_655
O1 V1 Na2 87.20(9) . 3_655
O7 V1 Na2 112.99(10) . 4
O6 V1 Na2 47.38(9) . 4
O2 V1 Na2 137.53(9) . 4
O1 V1 Na2 63.48(9) . 4
Na2 V1 Na2 81.41(4) 3_655 4
O7 V1 Na2 87.42(10) . 1_554
O6 V1 Na2 73.39(9) . 1_554
O2 V1 Na2 49.11(9) . 1_554
O1 V1 Na2 156.56(9) . 1_554
Na2 V1 Na2 71.51(5) 3_655 1_554
Na2 V1 Na2 120.57(4) 4 1_554
O7 V1 Sr1 53.39(10) . 4_565
O6 V1 Sr1 137.95(9) . 4_565
O2 V1 Sr1 57.34(8) . 4_565
O1 V1 Sr1 113.71(9) . 4_565
Na2 V1 Sr1 113.42(4) 3_655 4_565
Na2 V1 Sr1 165.08(3) 4 4_565
Na2 V1 Sr1 68.37(3) 1_554 4_565
O7 V1 Na2 106.57(10) . 4_565
O6 V1 Na2 144.30(9) . 4_565
O2 V1 Na2 61.84(9) . 4_565
O1 V1 Na2 54.26(9) . 4_565
Na2 V1 Na2 79.09(4) 3_655 4_565
Na2 V1 Na2 115.04(5) 4 4_565
Na2 V1 Na2 110.32(4) 1_554 4_565
Sr1 V1 Na2 68.43(3) 4_565 4_565
O7 V1 Sr1 61.62(10) . 4
O6 V1 Sr1 47.79(9) . 4
O2 V1 Sr1 126.68(8) . 4
O1 V1 Sr1 121.55(9) . 4
Na2 V1 Sr1 114.53(3) 3_655 4
Na2 V1 Sr1 67.20(3) 4 4
Na2 V1 Sr1 77.62(3) 1_554 4
Sr1 V1 Sr1 105.89(3) 4_565 4
Na2 V1 Sr1 166.20(3) 4_565 4
O7 V1 Sr1 80.22(10) . .
O6 V1 Sr1 121.96(9) . .
O2 V1 Sr1 123.88(9) . .
O1 V1 Sr1 32.73(8) . .
Na2 V1 Sr1 119.66(4) 3_655 .
Na2 V1 Sr1 75.66(3) 4 .
Na2 V1 Sr1 162.79(3) 1_554 .
Sr1 V1 Sr1 94.551(19) 4_565 .
Na2 V1 Sr1 62.71(3) 4_565 .
Sr1 V1 Sr1 106.363(19) 4 .
O8 V2 O4 109.48(12) . .
O8 V2 O5 106.91(13) . .
O4 V2 O5 108.54(12) . .
O8 V2 O3 113.73(12) . .
O4 V2 O3 110.63(11) . .
O5 V2 O3 107.35(12) . .
O8 V2 Na1 154.58(9) . 3_755
O4 V2 Na1 67.17(9) . 3_755
O5 V2 Na1 54.66(9) . 3_755
O3 V2 Na1 90.07(8) . 3_755
O8 V2 Na1 108.82(10) . 4_556
O4 V2 Na1 141.59(9) . 4_556
O5 V2 Na1 56.62(9) . 4_556
O3 V2 Na1 54.42(8) . 4_556
Na1 V2 Na1 77.04(4) 3_755 4_556
O8 V2 Na1 113.69(10) . 1_556
O4 V2 Na1 46.60(8) . 1_556
O5 V2 Na1 137.62(9) . 1_556
O3 V2 Na1 67.01(8) . 1_556
Na1 V2 Na1 82.99(5) 3_755 1_556
Na1 V2 Na1 117.28(4) 4_556 1_556
O8 V2 Sr1 50.63(9) . .
O4 V2 Sr1 129.70(8) . .
O5 V2 Sr1 56.84(9) . .
O3 V2 Sr1 119.66(8) . .
Na1 V2 Sr1 110.62(4) 3_755 .
Na1 V2 Sr1 75.32(3) 4_556 .
Na1 V2 Sr1 163.96(3) 1_556 .
O8 V2 Sr1 59.79(9) . 4_566
O4 V2 Sr1 50.62(8) . 4_566
O5 V2 Sr1 130.42(9) . 4_566
O3 V2 Sr1 121.89(8) . 4_566
Na1 V2 Sr1 116.04(4) 3_755 4_566
Na1 V2 Sr1 166.91(3) 4_556 4_566
Na1 V2 Sr1 66.26(3) 1_556 4_566
Sr1 V2 Sr1 99.231(19) . 4_566
O8 V2 Na1 83.85(9) . 4_566
O4 V2 Na1 67.82(8) . 4_566
O5 V2 Na1 57.73(9) . 4_566
O3 V2 Na1 160.76(8) . 4_566
Na1 V2 Na1 71.47(4) 3_755 4_566
Na1 V2 Na1 114.00(5) 4_556 4_566
Na1 V2 Na1 114.41(4) 1_556 4_566
Sr1 V2 Na1 64.65(3) . 4_566
Sr1 V2 Na1 72.95(3) 4_566 4_566
O8 V2 Sr1 84.32(9) . 4_556
O4 V2 Sr1 113.79(8) . 4_556
O5 V2 Sr1 129.23(9) . 4_556
O3 V2 Sr1 31.33(7) . 4_556
Na1 V2 Sr1 120.59(3) 3_755 4_556
Na1 V2 Sr1 72.77(4) 4_556 4_556
Na1 V2 Sr1 68.13(3) 1_556 4_556
Sr1 V2 Sr1 109.368(19) . 4_556
Sr1 V2 Sr1 98.48(3) 4_566 4_556
Na1 V2 Sr1 167.81(3) 4_566 4_556
V1 O1 Mn1 138.02(14) . .
V1 O1 Sr1 125.73(12) . .
Mn1 O1 Sr1 96.25(9) . .
V1 O1 Na2 95.18(11) . 4_565
Mn1 O1 Na2 82.97(8) . 4_565
Sr1 O1 Na2 90.45(8) . 4_565
V1 O1 Na2 84.44(10) . 4
Mn1 O1 Na2 84.33(8) . 4
Sr1 O1 Na2 105.69(9) . 4
Na2 O1 Na2 160.45(11) 4_565 4
V1 O2 Mn1 173.19(14) . 2_654
V1 O2 Na2 100.23(11) . 1_554
Mn1 O2 Na2 86.35(9) 2_654 1_554
V1 O2 Na2 90.16(10) . 3_655
Mn1 O2 Na2 91.11(9) 2_654 3_655
Na2 O2 Na2 94.25(9) 1_554 3_655
V1 O2 Sr1 92.09(9) . 4_565
Mn1 O2 Sr1 86.30(8) 2_654 4_565
Na2 O2 Sr1 88.27(8) 1_554 4_565
Na2 O2 Sr1 176.27(11) 3_655 4_565
V1 O2 Na2 87.61(10) . 4_565
Mn1 O2 Na2 85.61(8) 2_654 4_565
Na2 O2 Na2 167.25(10) 1_554 4_565
Na2 O2 Na2 95.78(8) 3_655 4_565
Sr1 O2 Na2 81.35(7) 4_565 4_565
V2 O3 Mn2 132.81(12) . 2_745
V2 O3 Sr1 127.90(11) . 4_556
Mn2 O3 Sr1 95.37(8) 2_745 4_556
V2 O3 Na1 92.08(10) . 4_556
Mn2 O3 Na1 88.34(9) 2_745 4_556
Sr1 O3 Na1 110.63(9) 4_556 4_556
V2 O4 Mn2 152.15(14) . 2_755
V2 O4 Na1 102.61(11) . 1_556
Mn2 O4 Na1 102.94(10) 2_755 1_556
V2 O4 Sr1 100.62(10) . 4_566
Mn2 O4 Sr1 89.85(8) 2_755 4_566
Na1 O4 Sr1 90.96(8) 1_556 4_566
V2 O4 Na1 79.57(9) . 3_755
Mn2 O4 Na1 83.57(8) 2_755 3_755
Na1 O4 Na1 104.29(9) 1_556 3_755
Sr1 O4 Na1 164.40(10) 4_566 3_755
V2 O5 Mn2 179.35(15) . .
V2 O5 Na1 91.43(11) . 3_755
Mn2 O5 Na1 89.21(9) . 3_755
V2 O5 Na1 90.05(11) . 4_556
Mn2 O5 Na1 89.95(9) . 4_556
Na1 O5 Na1 97.93(10) 3_755 4_556
V2 O5 Sr1 93.14(10) . .
Mn2 O5 Sr1 86.21(8) . .
Na1 O5 Sr1 167.32(11) 3_755 .
Na1 O5 Sr1 93.89(9) 4_556 .
V2 O5 Na1 93.01(10) . 4_566
Mn2 O5 Na1 86.91(9) . 4_566
Na1 O5 Na1 89.18(9) 3_755 4_566
Na1 O5 Na1 172.19(13) 4_556 4_566
Sr1 O5 Na1 78.78(7) . 4_566
V1 O6 Mn1 148.65(14) . 2_644
V1 O6 Na2 101.25(12) . 4
Mn1 O6 Na2 104.54(11) 2_644 4
V1 O6 Sr1 104.85(11) . 4
Mn1 O6 Sr1 90.96(9) 2_644 4
Na2 O6 Sr1 93.86(9) 4 4
V1 O6 Na2 78.75(10) . 3_655
Mn1 O6 Na2 79.35(8) 2_644 3_655
Na2 O6 Na2 100.34(9) 4 3_655
Sr1 O6 Na2 164.42(10) 4 3_655
V1 O7 Na1 154.44(16) . .
V1 O7 Sr1 97.24(12) . 4_565
Na1 O7 Sr1 95.18(10) . 4_565
V1 O7 Sr1 90.83(11) . 4
Na1 O7 Sr1 93.31(9) . 4
Sr1 O7 Sr1 141.33(10) 4_565 4
V2 O8 Na2 152.26(15) . .
V2 O8 Sr1 100.62(12) . .
Na2 O8 Sr1 98.83(10) . .
V2 O8 Sr1 91.64(11) . 4_566
Na2 O8 Sr1 88.69(9) . 4_566
Sr1 O8 Sr1 134.43(9) . 4_566

loop_
_geom_bond_atom_site_label_1
_geom_bond_atom_site_label_2
_geom_bond_distance
_geom_bond_site_symmetry_2
Sr1 O3 2.529(2) 4
Sr1 O1 2.536(3) .
Sr1 O8 2.696(3) .
Sr1 O7 2.728(3) 4_566
Sr1 O4 2.757(2) 4_565
Sr1 O6 2.761(3) 4_556
Sr1 O2 2.840(2) 4_566
Sr1 O5 2.874(3) .
Sr1 O8 3.031(3) 4_565
Sr1 O7 3.170(3) 4_556
Sr1 V1 3.3711(8) 4_566
Sr1 V2 3.4274(11) .
Na1 O7 2.280(3) .
Na1 O4 2.436(3) 1_554
Na1 O5 2.511(3) 3_755
Na1 O3 2.543(3) 4
Na1 O5 2.609(3) 4
Na1 O4 2.884(3) 3_755
Na1 O5 2.971(3) 4_565
Na1 V2 3.0774(17) 3_755
Na1 V2 3.1245(16) 4
Na1 V2 3.2722(18) 1_554
Na1 Mn2 3.2970(17) .
Na1 Mn2 3.3929(17) 2_744
Na2 O8 2.285(3) .
Na2 O6 2.420(3) 4_556
Na2 O2 2.543(3) 1_556
Na2 O2 2.567(3) 3_655
Na2 O1 2.749(3) 4_566
Na2 O1 2.900(3) 4_556
Na2 O6 2.930(3) 3_655
Na2 O2 2.976(3) 4_566
Na2 V1 3.0919(17) 3_655
Na2 V1 3.2262(16) 4_556
Na2 Mn1 3.2739(16) 2_655
Na2 V1 3.3101(18) 1_556
Mn1 O6 2.099(2) 4_556
Mn1 O6 2.099(2) 2_654
Mn1 O1 2.147(2) .
Mn1 O1 2.147(2) 3_655
Mn1 O2 2.231(2) 4_566
Mn1 O2 2.231(2) 2_644
Mn1 Na2 3.2739(16) 2_645
Mn1 Na2 3.2739(16) 4_565
Mn1 Na2 3.4337(17) 2_655
Mn1 Na2 3.4337(17) 4
Mn1 Sr1 3.4963(8) 3_655
Mn2 O4 2.139(2) 4_565
Mn2 O4 2.139(2) 2_745
Mn2 O5 2.171(3) 3_755
Mn2 O5 2.171(3) .
Mn2 O3 2.174(2) 4
Mn2 O3 2.174(2) 2_755
Mn2 Na1 3.2970(17) 3_755
Mn2 Na1 3.3929(17) 2_754
Mn2 Na1 3.3929(17) 4_556
Mn2 Sr1 3.4854(8) 3_755
V1 O7 1.667(3) .
V1 O6 1.713(2) .
V1 O2 1.716(2) .
V1 O1 1.722(3) .
V1 Na2 3.0919(17) 3_655
V1 Na2 3.2262(16) 4
V1 Na2 3.3101(18) 1_554
V1 Sr1 3.3711(8) 4_565
V1 Na2 3.3726(18) 4_565
V1 Sr1 3.6027(9) 4
V2 O8 1.677(2) .
V2 O4 1.716(2) .
V2 O5 1.717(3) .
V2 O3 1.725(2) .
V2 Na1 3.0774(17) 3_755
V2 Na1 3.1245(16) 4_556
V2 Na1 3.2722(18) 1_556
V2 Sr1 3.5062(9) 4_566
V2 Na1 3.5088(18) 4_566
V2 Sr1 3.8381(9) 4_556
O1 Na2 2.749(3) 4_565
O1 Na2 2.900(3) 4
O2 Mn1 2.231(2) 2_654
O2 Na2 2.543(3) 1_554
O2 Na2 2.567(3) 3_655
O2 Sr1 2.840(2) 4_565
O2 Na2 2.976(3) 4_565
O3 Mn2 2.174(2) 2_745
O3 Sr1 2.529(2) 4_556
O3 Na1 2.543(3) 4_556
O4 Mn2 2.139(2) 2_755
O4 Na1 2.436(3) 1_556
O4 Sr1 2.757(2) 4_566
O4 Na1 2.884(3) 3_755
O5 Na1 2.511(3) 3_755
O5 Na1 2.609(3) 4_556
O5 Na1 2.971(3) 4_566
O6 Mn1 2.099(2) 2_644
O6 Na2 2.420(3) 4
O6 Sr1 2.761(3) 4
O6 Na2 2.930(3) 3_655
O7 Sr1 2.728(3) 4_565
O7 Sr1 3.170(3) 4
O8 Sr1 3.031(3) 4_566
